data_7203044
loop_
_publ_author_name
'Burchell, Tara J.'
'Soldatov, Dmitriy V.'
'Enright, Gary D.'
'Ripmeester, John A.'

_publ_section_title
;
 The ability of lower peptides to form co-crystals: inclusion compounds
 of Leu-Leu-Leu tripeptide with pyridine and picolines
;
_journal_issue 10
_journal_name_full CrystEngComm
_journal_page_first 922
_journal_paper_doi 10.1039/b708695d
_journal_volume 9
_journal_year 2007
_chemical_absolute_configuration rm
_chemical_formula_sum 'C24 H42.28 N4 O4.14'
_chemical_formula_weight 453.22
_chemical_name_common
;L-leucyl-L-leucyl-L-leucine - 4-methylpyridine clathrate
(1:1:0.14)
;
_chemical_name_systematic
;
?
;
_space_group_IT_number 4
_symmetry_cell_setting monoclinic
_symmetry_space_group_name_Hall 'P 2yb'
_symmetry_space_group_name_H-M 'P 1 21 1'
_atom_sites_solution_hydrogens geom
_atom_sites_solution_primary direct
_atom_sites_solution_secondary difmap
_audit_creation_method SHELXL-97
_cell_angle_alpha 90.00
_cell_angle_beta 98.904(3)
_cell_angle_gamma 90.00
_cell_formula_units_Z 4
_cell_length_a 9.5358(6)
_cell_length_b 23.6420(17)
_cell_length_c 12.0899(8)
_cell_measurement_reflns_used 9888
_cell_measurement_temperature 100(2)
_cell_measurement_theta_max 26.74
_cell_measurement_theta_min 2.42
_cell_volume 2692.8(3)
_computing_cell_refinement 'Bruker SMART'
_computing_data_collection 'Bruker SMART'
_computing_data_reduction 'Bruker SAINT'
_computing_molecular_graphics 'Bruker SHELXTL'
_computing_publication_material 'Bruker SHELXTL'
_computing_structure_refinement 'SHELXL-97 (Sheldrick, 1997)'
_computing_structure_solution 'SHELXS-97 (Sheldrick, 1990)'
_diffrn_ambient_temperature 100(2)
_diffrn_measured_fraction_theta_full 0.871
_diffrn_measured_fraction_theta_max 0.871
_diffrn_measurement_device_type 'CCD area detector'
_diffrn_measurement_method 'phi and omega scans'
_diffrn_radiation_monochromator graphite
_diffrn_radiation_source 'fine-focus sealed tube'
_diffrn_radiation_type MoK\a
_diffrn_radiation_wavelength 0.71073
_diffrn_reflns_av_R_equivalents 0.0338
_diffrn_reflns_av_sigmaI/netI 0.0366
_diffrn_reflns_limit_h_max 12
_diffrn_reflns_limit_h_min -12
_diffrn_reflns_limit_k_max 27
_diffrn_reflns_limit_k_min -28
_diffrn_reflns_limit_l_max 16
_diffrn_reflns_limit_l_min -16
_diffrn_reflns_number 62643
_diffrn_reflns_theta_full 28.30
_diffrn_reflns_theta_max 28.30
_diffrn_reflns_theta_min 2.68
_exptl_absorpt_coefficient_mu 0.077
_exptl_absorpt_correction_T_max 0.9886
_exptl_absorpt_correction_T_min 0.9627
_exptl_absorpt_correction_type multi-scan
_exptl_absorpt_process_details SADABS
_exptl_crystal_colour colourless
_exptl_crystal_density_diffrn 1.118
_exptl_crystal_density_meas ?
_exptl_crystal_density_method .
_exptl_crystal_description plate
_exptl_crystal_F_000 990
_exptl_crystal_size_max 0.50
_exptl_crystal_size_mid 0.32
_exptl_crystal_size_min 0.15
_refine_diff_density_max 0.252
_refine_diff_density_min -0.291
_refine_diff_density_rms 0.039
_refine_ls_abs_structure_details rm
_refine_ls_extinction_coef 0.0055(8)
_refine_ls_extinction_expression Fc^*^=kFc[1+0.001xFc^2^\l^3^/sin(2\q)]^-1/4^
_refine_ls_extinction_method SHELXL
_refine_ls_goodness_of_fit_ref 1.032
_refine_ls_hydrogen_treatment constr
_refine_ls_matrix_type full
_refine_ls_number_parameters 982
_refine_ls_number_reflns 11005
_refine_ls_number_restraints 1031
_refine_ls_restrained_S_all 1.036
_refine_ls_R_factor_all 0.0691
_refine_ls_R_factor_gt 0.0436
_refine_ls_shift/su_max 0.004
_refine_ls_shift/su_mean 0.000
_refine_ls_structure_factor_coef Fsqd
_refine_ls_weighting_details 'calc w=1/[\s^2^(Fo^2^)+(0.0555P)^2^+0.5986P] where P=(Fo^2^+2Fc^2^)/3'
_refine_ls_weighting_scheme calc
_refine_ls_wR_factor_gt 0.0985
_refine_ls_wR_factor_ref 0.1129
_reflns_number_gt 8581
_reflns_number_total 11005
_reflns_threshold_expression >2sigma(I)
_cod_data_source_file b708695d.txt
_cod_data_source_block compound_4
_cod_depositor_comments
;
The following automatic conversions were performed:
'_symmetry_cell_setting' value 'Monoclinic' changed to 'monoclinic'
according to '/home/saulius/struct/CIF-dictionaries/cif_core.dic'
dictionary named 'cif_core.dic' version 2.4.1 from 2010-06-29.

Automatic conversion script
Id: cif_fix_enum 1527 2010-12-29 10:47:43Z saulius 
;
_cod_original_sg_symbol_H-M P2(1)
_cod_database_code 7203044

loop_
_symmetry_equiv_pos_as_xyz
'x, y, z'
'-x, y+1/2, -z'

loop_
_atom_site_label
_atom_site_type_symbol
_atom_site_fract_x
_atom_site_fract_y
_atom_site_fract_z
_atom_site_U_iso_or_equiv
_atom_site_adp_type
_atom_site_occupancy
_atom_site_symmetry_multiplicity
_atom_site_calc_flag
_atom_site_refinement_flags
_atom_site_disorder_assembly
_atom_site_disorder_group
N1 N 0.6909(4) 0.81261(15) 1.3528(3) 0.0197(6) Uani 0.543(3) 1 d PDU A 1
H1A H 0.6671 0.8324 1.4117 0.030 Uiso 0.543(3) 1 calc PR A 1
H1B H 0.7871 0.8103 1.3593 0.030 Uiso 0.543(3) 1 calc PR A 1
H1C H 0.6537 0.7772 1.3524 0.030 Uiso 0.543(3) 1 calc PR A 1
N2 N 0.5718(7) 0.7982(2) 1.0664(6) 0.0167(6) Uani 0.543(3) 1 d PDU A 1
H2B H 0.4832 0.8074 1.0699 0.020 Uiso 0.543(3) 1 calc PR A 1
N3 N 0.5914(5) 0.83079(16) 0.7868(4) 0.0169(6) Uani 0.543(3) 1 d PDU A 1
H3A H 0.6839 0.8259 0.7947 0.020 Uiso 0.543(3) 1 calc PR A 1
O1 O 0.808(4) 0.7915(15) 1.1431(16) 0.0246(17) Uani 0.543(3) 1 d PDU A 1
O2 O 0.3969(9) 0.8123(2) 0.8753(8) 0.0305(16) Uani 0.543(3) 1 d PU A 1
O3 O 0.7196(8) 0.8251(3) 0.6053(7) 0.0370(16) Uani 0.543(3) 1 d PU A 1
O4 O 0.5251(6) 0.8520(2) 0.4968(5) 0.0358(14) Uani 0.543(3) 1 d PU A 1
C1 C 0.6344(6) 0.84152(18) 1.2481(4) 0.0173(6) Uani 0.543(3) 1 d PDU A 1
H1AA H 0.5286 0.8440 1.2402 0.021 Uiso 0.543(3) 1 calc PR A 1
C2 C 0.6767(8) 0.8074(3) 1.1511(6) 0.0176(7) Uani 0.543(3) 1 d PDU A 1
C3 C 0.6143(18) 0.7716(6) 0.9665(7) 0.0190(12) Uani 0.543(3) 1 d PDU A 1
H3B H 0.7184 0.7748 0.9644 0.023 Uiso 0.543(3) 1 calc PR A 1
C4 C 0.5242(5) 0.80236(18) 0.8697(4) 0.0163(6) Uani 0.543(3) 1 d PDU A 1
C5 C 0.5341(5) 0.86630(18) 0.6920(3) 0.0262(11) Uani 0.543(3) 1 d PDU A 1
H5A H 0.4285 0.8623 0.6766 0.031 Uiso 0.543(3) 1 calc PR A 1
C6 C 0.5986(6) 0.8458(2) 0.5895(5) 0.0252(13) Uani 0.543(3) 1 d PDU A 1
C7 C 0.6980(11) 0.9008(3) 1.2497(6) 0.0260(12) Uani 0.543(3) 1 d PDU A 1
H7B H 0.8028 0.8975 1.2636 0.031 Uiso 0.543(3) 1 calc PR A 1
H7C H 0.6694 0.9220 1.3133 0.031 Uiso 0.543(3) 1 calc PR A 1
C8 C 0.6549(7) 0.9356(2) 1.1421(5) 0.0367(10) Uani 0.543(3) 1 d PDU A 1
H8D H 0.5526 0.9286 1.1123 0.044 Uiso 0.543(3) 1 calc PR A 1
C9 C 0.7456(6) 0.9225(3) 1.0506(5) 0.0452(13) Uani 0.543(3) 1 d PDU A 1
H9A H 0.7124 0.9454 0.9841 0.068 Uiso 0.543(3) 1 calc PR A 1
H9B H 0.7371 0.8823 1.0311 0.068 Uiso 0.543(3) 1 calc PR A 1
H9C H 0.8451 0.9316 1.0784 0.068 Uiso 0.543(3) 1 calc PR A 1
C10 C 0.6758(8) 0.9982(2) 1.1767(6) 0.0542(13) Uani 0.543(3) 1 d PDU A 1
H10A H 0.6510 1.0223 1.1107 0.081 Uiso 0.543(3) 1 calc PR A 1
H10B H 0.7752 1.0046 1.2092 0.081 Uiso 0.543(3) 1 calc PR A 1
H10C H 0.6145 1.0074 1.2322 0.081 Uiso 0.543(3) 1 calc PR A 1
C11 C 0.554(4) 0.7125(7) 0.931(3) 0.0409(14) Uani 0.543(3) 1 d PDU A 1
H11A H 0.4523 0.7104 0.9383 0.049 Uiso 0.543(3) 1 calc PR A 1
H11C H 0.5644 0.7047 0.8523 0.049 Uiso 0.543(3) 1 calc PR A 1
C12 C 0.6401(12) 0.6695(5) 1.0096(14) 0.0594(17) Uani 0.543(3) 1 d PDU A 1
H12B H 0.6219 0.6819 1.0852 0.071 Uiso 0.543(3) 1 calc PR A 1
C13 C 0.5456(12) 0.6161(4) 0.9873(10) 0.075(3) Uani 0.543(3) 1 d PDU A 1
H13A H 0.4454 0.6272 0.9756 0.113 Uiso 0.543(3) 1 calc PR A 1
H13B H 0.5643 0.5906 1.0518 0.113 Uiso 0.543(3) 1 calc PR A 1
H13C H 0.5673 0.5966 0.9204 0.113 Uiso 0.543(3) 1 calc PR A 1
C14 C 0.8028(11) 0.6625(5) 1.0271(7) 0.069(2) Uani 0.543(3) 1 d PDU A 1
H14B H 0.8303 0.6310 1.0785 0.103 Uiso 0.543(3) 1 calc PR A 1
H14C H 0.8478 0.6974 1.0588 0.103 Uiso 0.543(3) 1 calc PR A 1
H14D H 0.8338 0.6547 0.9550 0.103 Uiso 0.543(3) 1 calc PR A 1
C15 C 0.5738(6) 0.92871(16) 0.7214(4) 0.0276(12) Uani 0.543(3) 1 d PDU A 1
H15A H 0.5274 0.9397 0.7859 0.033 Uiso 0.543(3) 1 calc PR A 1
H15B H 0.6776 0.9305 0.7464 0.033 Uiso 0.543(3) 1 calc PR A 1
C16 C 0.5359(4) 0.97296(15) 0.6298(3) 0.0338(9) Uani 0.543(3) 1 d PDU A 1
H16A H 0.5937 0.9655 0.5690 0.041 Uiso 0.543(3) 1 calc PR A 1
C17 C 0.3791(4) 0.9710(2) 0.5792(4) 0.0408(11) Uani 0.543(3) 1 d PDU A 1
H17A H 0.3561 0.9337 0.5461 0.061 Uiso 0.543(3) 1 calc PR A 1
H17B H 0.3595 1.0001 0.5210 0.061 Uiso 0.543(3) 1 calc PR A 1
H17C H 0.3210 0.9781 0.6379 0.061 Uiso 0.543(3) 1 calc PR A 1
C18 C 0.5776(5) 1.03097(18) 0.6812(4) 0.0494(12) Uani 0.543(3) 1 d PDU A 1
H18A H 0.5536 1.0604 0.6243 0.074 Uiso 0.543(3) 1 calc PR A 1
H18B H 0.6799 1.0317 0.7082 0.074 Uiso 0.543(3) 1 calc PR A 1
H18C H 0.5259 1.0379 0.7439 0.074 Uiso 0.543(3) 1 calc PR A 1
N1A N 0.7113(5) 0.79375(19) 1.3558(4) 0.0197(6) Uani 0.457(3) 1 d PDU A 2
H1A1 H 0.6868 0.8087 1.4195 0.030 Uiso 0.457(3) 1 calc PR A 2
H1A2 H 0.8071 0.7956 1.3590 0.030 Uiso 0.457(3) 1 calc PR A 2
H1A3 H 0.6828 0.7570 1.3492 0.030 Uiso 0.457(3) 1 calc PR A 2
N2A N 0.5800(9) 0.7871(3) 1.0697(7) 0.0167(6) Uani 0.457(3) 1 d PDU A 2
H2XY H 0.4939 0.7864 1.0873 0.020 Uiso 0.457(3) 1 calc PR A 2
N3A N 0.5846(6) 0.8149(2) 0.7820(5) 0.0169(6) Uani 0.457(3) 1 d PDU A 2
H3ZZ H 0.6701 0.8003 0.7852 0.020 Uiso 0.457(3) 1 calc PR A 2
O1A O 0.802(4) 0.7894(19) 1.162(2) 0.0246(17) Uani 0.457(3) 1 d PU A 2
O2A O 0.3986(9) 0.8350(3) 0.8732(8) 0.0243(16) Uani 0.457(3) 1 d PU A 2
O3A O 0.7062(11) 0.8016(3) 0.6057(9) 0.0365(19) Uani 0.457(3) 1 d PU A 2
O4A O 0.5132(8) 0.8280(3) 0.4842(6) 0.0363(17) Uani 0.457(3) 1 d PU A 2
C1A C 0.6403(7) 0.8267(2) 1.2563(5) 0.0173(6) Uani 0.457(3) 1 d PDU A 2
H1ZZ H 0.5348 0.8239 1.2514 0.021 Uiso 0.457(3) 1 calc PR A 2
C2A C 0.6864(10) 0.7992(4) 1.1531(7) 0.0176(7) Uani 0.457(3) 1 d PDU A 2
C3A C 0.592(2) 0.7748(7) 0.9513(9) 0.0190(12) Uani 0.457(3) 1 d PDU A 2
H3ZQ H 0.6954 0.7791 0.9468 0.023 Uiso 0.457(3) 1 calc PR A 2
C4A C 0.5179(7) 0.8189(2) 0.8692(5) 0.0163(6) Uani 0.457(3) 1 d PDU A 2
C5A C 0.5015(5) 0.83736(19) 0.6789(4) 0.0194(11) Uani 0.457(3) 1 d PDU A 2
H5ZZ H 0.4091 0.8166 0.6672 0.023 Uiso 0.457(3) 1 calc PR A 2
C6A C 0.5808(8) 0.8204(3) 0.5819(6) 0.0292(17) Uani 0.457(3) 1 d PDU A 2
C7A C 0.6862(13) 0.8888(3) 1.2719(8) 0.0260(12) Uani 0.457(3) 1 d PDU A 2
H7X H 0.7908 0.8899 1.2772 0.031 Uiso 0.457(3) 1 calc PR A 2
H7Y H 0.6635 0.9014 1.3452 0.031 Uiso 0.457(3) 1 calc PR A 2
C8A C 0.6248(9) 0.9333(3) 1.1841(6) 0.0367(10) Uani 0.457(3) 1 d PDU A 2
H8E H 0.5197 0.9277 1.1666 0.044 Uiso 0.457(3) 1 calc PR A 2
C9A C 0.6870(9) 0.9285(3) 1.0745(6) 0.0452(13) Uani 0.457(3) 1 d PDU A 2
H9D H 0.6731 0.8899 1.0451 0.068 Uiso 0.457(3) 1 calc PR A 2
H9E H 0.7887 0.9371 1.0890 0.068 Uiso 0.457(3) 1 calc PR A 2
H9F H 0.6389 0.9553 1.0195 0.068 Uiso 0.457(3) 1 calc PR A 2
C10A C 0.6537(10) 0.9934(3) 1.2320(7) 0.0542(13) Uani 0.457(3) 1 d PDU A 2
H10D H 0.6148 1.0214 1.1756 0.081 Uiso 0.457(3) 1 calc PR A 2
H10E H 0.7562 0.9992 1.2520 0.081 Uiso 0.457(3) 1 calc PR A 2
H10F H 0.6082 0.9979 1.2988 0.081 Uiso 0.457(3) 1 calc PR A 2
C11A C 0.565(5) 0.7104(8) 0.944(4) 0.0409(14) Uani 0.457(3) 1 d PDU A 2
H11D H 0.4618 0.7053 0.9447 0.049 Uiso 0.457(3) 1 calc PR A 2
H11E H 0.5825 0.6985 0.8691 0.049 Uiso 0.457(3) 1 calc PR A 2
C12A C 0.6401(15) 0.6666(6) 1.0271(17) 0.0594(17) Uani 0.457(3) 1 d PDU A 2
H12C H 0.6557 0.6802 1.1064 0.071 Uiso 0.457(3) 1 calc PR A 2
C13A C 0.5902(9) 0.6043(5) 1.0148(9) 0.038(2) Uani 0.457(3) 1 d PDU A 2
H13D H 0.6453 0.5814 1.0737 0.058 Uiso 0.457(3) 1 calc PR A 2
H13E H 0.6046 0.5899 0.9413 0.058 Uiso 0.457(3) 1 calc PR A 2
H13F H 0.4893 0.6021 1.0214 0.058 Uiso 0.457(3) 1 calc PR A 2
C14A C 0.7774(15) 0.6643(6) 0.9750(9) 0.069(2) Uani 0.457(3) 1 d PDU A 2
H14E H 0.8468 0.6399 1.0205 0.103 Uiso 0.457(3) 1 calc PR A 2
H14F H 0.8166 0.7025 0.9724 0.103 Uiso 0.457(3) 1 calc PR A 2
H14G H 0.7563 0.6490 0.8989 0.103 Uiso 0.457(3) 1 calc PR A 2
C15A C 0.4660(4) 0.90081(16) 0.6831(3) 0.0206(9) Uani 0.457(3) 1 d PDU A 2
H15X H 0.4061 0.9111 0.6115 0.025 Uiso 0.457(3) 1 calc PR A 2
H15Y H 0.4080 0.9066 0.7433 0.025 Uiso 0.457(3) 1 calc PR A 2
C16A C 0.5915(7) 0.9422(2) 0.7027(6) 0.0338(9) Uani 0.457(3) 1 d PDU A 2
H16J H 0.6628 0.9266 0.7645 0.041 Uiso 0.457(3) 1 calc PR A 2
C17A C 0.6657(5) 0.9500(2) 0.6002(4) 0.0339(12) Uani 0.457(3) 1 d PDU A 2
H17X H 0.7449 0.9765 0.6183 0.051 Uiso 0.457(3) 1 calc PR A 2
H17Y H 0.5979 0.9650 0.5379 0.051 Uiso 0.457(3) 1 calc PR A 2
H17Z H 0.7017 0.9134 0.5787 0.051 Uiso 0.457(3) 1 calc PR A 2
C18A C 0.5406(6) 0.9990(2) 0.7421(6) 0.0499(16) Uani 0.457(3) 1 d PDU A 2
H18D H 0.6211 1.0252 0.7569 0.075 Uiso 0.457(3) 1 calc PR A 2
H18E H 0.4997 0.9935 0.8109 0.075 Uiso 0.457(3) 1 calc PR A 2
H18F H 0.4684 1.0149 0.6839 0.075 Uiso 0.457(3) 1 calc PR A 2
N21 N 0.004(2) 0.8364(6) -0.3340(17) 0.0148(17) Uani 0.506(3) 1 d PU B 3
H21A H 0.0292 0.8608 -0.3857 0.022 Uiso 0.506(3) 1 calc PR B 3
H21B H -0.0922 0.8363 -0.3384 0.022 Uiso 0.506(3) 1 calc PR B 3
H21C H 0.0345 0.8010 -0.3476 0.022 Uiso 0.506(3) 1 calc PR B 3
N22 N 0.132(2) 0.8101(13) -0.0473(13) 0.023(2) Uani 0.506(3) 1 d PDU B 3
H22U H 0.2182 0.8201 -0.0580 0.028 Uiso 0.506(3) 1 calc PR B 3
N23 N 0.098(2) 0.8423(15) 0.223(2) 0.0265(6) Uani 0.506(3) 1 d PDU B 3
H23U H 0.0156 0.8249 0.2187 0.032 Uiso 0.506(3) 1 calc PR B 3
O21 O -0.094(3) 0.8018(9) -0.1390(16) 0.0193(16) Uani 0.506(3) 1 d PDU B 3
O22 O 0.312(2) 0.8464(10) 0.152(2) 0.022(2) Uani 0.506(3) 1 d PDU B 3
O23 O -0.0127(12) 0.8272(6) 0.4077(11) 0.0239(19) Uani 0.506(3) 1 d PDU B 3
O24 O 0.1060(17) 0.8920(8) 0.5065(11) 0.040(3) Uani 0.506(3) 1 d PDU B 3
C21 C 0.067(2) 0.8539(4) -0.2249(12) 0.0218(5) Uani 0.506(3) 1 d PDU B 3
H21D H 0.1727 0.8560 -0.2196 0.026 Uiso 0.506(3) 1 calc PR B 3
C22 C 0.0257(12) 0.8152(4) -0.1331(9) 0.0159(7) Uani 0.506(3) 1 d PDU B 3
C23 C 0.1145(8) 0.7893(2) 0.0599(5) 0.0164(6) Uani 0.506(3) 1 d PDU B 3
H23B H 0.0114 0.7852 0.0650 0.020 Uiso 0.506(3) 1 calc PR B 3
C24 C 0.1844(7) 0.8316(2) 0.1471(5) 0.0155(6) Uani 0.506(3) 1 d PDU B 3
C25 C 0.1418(9) 0.8832(3) 0.3130(7) 0.0203(6) Uani 0.506(3) 1 d PDU B 3
H25B H 0.2474 0.8809 0.3329 0.024 Uiso 0.506(3) 1 calc PR B 3
C26 C 0.0774(10) 0.8657(3) 0.4169(7) 0.0178(7) Uani 0.506(3) 1 d PDU B 3
C27 C 0.0023(6) 0.9138(3) -0.2302(5) 0.0253(7) Uani 0.506(3) 1 d PDU B 3
H27A H 0.0256 0.9334 -0.2974 0.030 Uiso 0.506(3) 1 calc PR B 3
H27B H -0.1023 0.9105 -0.2384 0.030 Uiso 0.506(3) 1 calc PR B 3
C28 C 0.0550(7) 0.9498(3) -0.1265(5) 0.0253(16) Uani 0.506(3) 1 d PDU B 3
H28A H 0.0346 0.9281 -0.0599 0.030 Uiso 0.506(3) 1 calc PR B 3
C29 C 0.2154(6) 0.9608(3) -0.1092(5) 0.0316(15) Uani 0.506(3) 1 d PDU B 3
H29A H 0.2660 0.9246 -0.1070 0.047 Uiso 0.506(3) 1 calc PR B 3
H29B H 0.2434 0.9810 -0.0384 0.047 Uiso 0.506(3) 1 calc PR B 3
H29C H 0.2391 0.9838 -0.1711 0.047 Uiso 0.506(3) 1 calc PR B 3
C30 C -0.0325(8) 1.0047(3) -0.1313(7) 0.0403(14) Uani 0.506(3) 1 d PDU B 3
H30A H -0.1338 0.9954 -0.1435 0.060 Uiso 0.506(3) 1 calc PR B 3
H30B H -0.0108 1.0284 -0.1930 0.060 Uiso 0.506(3) 1 calc PR B 3
H30C H -0.0085 1.0252 -0.0605 0.060 Uiso 0.506(3) 1 calc PR B 3
C31 C 0.188(2) 0.7313(4) 0.0695(11) 0.0212(12) Uani 0.506(3) 1 d PDU B 3
H31A H 0.2894 0.7364 0.0637 0.025 Uiso 0.506(3) 1 calc PR B 3
H31B H 0.1451 0.7074 0.0059 0.025 Uiso 0.506(3) 1 calc PR B 3
C32 C 0.1761(8) 0.7002(2) 0.1797(7) 0.0250(19) Uani 0.506(3) 1 d PDU B 3
H32A H 0.0802 0.7081 0.1999 0.030 Uiso 0.506(3) 1 calc PR B 3
C33 C 0.1895(6) 0.63636(18) 0.1643(4) 0.0433(13) Uani 0.506(3) 1 d PDU B 3
H33A H 0.1149 0.6234 0.1046 0.065 Uiso 0.506(3) 1 calc PR B 3
H33B H 0.1793 0.6170 0.2343 0.065 Uiso 0.506(3) 1 calc PR B 3
H33C H 0.2827 0.6277 0.1440 0.065 Uiso 0.506(3) 1 calc PR B 3
C34 C 0.2885(5) 0.7197(2) 0.2771(4) 0.0427(12) Uani 0.506(3) 1 d PDU B 3
H34A H 0.2755 0.6993 0.3453 0.064 Uiso 0.506(3) 1 calc PR B 3
H34B H 0.2781 0.7604 0.2889 0.064 Uiso 0.506(3) 1 calc PR B 3
H34C H 0.3834 0.7119 0.2593 0.064 Uiso 0.506(3) 1 calc PR B 3
C35 C 0.1017(8) 0.9459(2) 0.2989(5) 0.0249(15) Uani 0.506(3) 1 d PDU B 3
H35A H -0.0031 0.9490 0.2843 0.030 Uiso 0.506(3) 1 calc PR B 3
H35B H 0.1353 0.9658 0.3702 0.030 Uiso 0.506(3) 1 calc PR B 3
C36 C 0.1619(4) 0.97576(15) 0.2052(3) 0.0317(10) Uani 0.506(3) 1 d PDU B 3
H36A H 0.1369 0.9535 0.1345 0.038 Uiso 0.506(3) 1 calc PR B 3
C37 C 0.3232(4) 0.9807(2) 0.2325(4) 0.0428(12) Uani 0.506(3) 1 d PDU B 3
H37A H 0.3651 0.9428 0.2421 0.064 Uiso 0.506(3) 1 calc PR B 3
H37B H 0.3487 1.0023 0.3018 0.064 Uiso 0.506(3) 1 calc PR B 3
H37C H 0.3594 1.0002 0.1711 0.064 Uiso 0.506(3) 1 calc PR B 3
C38 C 0.0933(6) 1.03439(17) 0.1886(4) 0.0477(13) Uani 0.506(3) 1 d PDU B 3
H38A H -0.0099 1.0303 0.1698 0.072 Uiso 0.506(3) 1 calc PR B 3
H38B H 0.1298 1.0541 0.1277 0.072 Uiso 0.506(3) 1 calc PR B 3
H38C H 0.1162 1.0563 0.2579 0.072 Uiso 0.506(3) 1 calc PR B 3
N21A N 0.005(2) 0.8229(6) -0.3377(18) 0.0148(17) Uani 0.494(3) 1 d PU B 4
H21L H 0.0322 0.8398 -0.3985 0.022 Uiso 0.494(3) 1 calc PR B 4
H21E H -0.0915 0.8241 -0.3438 0.022 Uiso 0.494(3) 1 calc PR B 4
H21F H 0.0342 0.7863 -0.3340 0.022 Uiso 0.494(3) 1 calc PR B 4
N22A N 0.133(2) 0.8035(13) -0.0534(13) 0.023(2) Uani 0.494(3) 1 d PDU B 4
H22E H 0.2201 0.8063 -0.0686 0.028 Uiso 0.494(3) 1 calc PR B 4
N23A N 0.105(2) 0.8418(15) 0.219(2) 0.0265(6) Uani 0.494(3) 1 d PDU B 4
H23V H 0.0132 0.8361 0.2049 0.032 Uiso 0.494(3) 1 calc PR B 4
O21A O -0.104(3) 0.8120(10) -0.1239(16) 0.0193(16) Uani 0.494(3) 1 d PDU B 4
O22A O 0.300(3) 0.8347(10) 0.140(2) 0.022(2) Uani 0.494(3) 1 d PDU B 4
O23A O -0.0053(14) 0.8159(6) 0.3944(12) 0.030(3) Uani 0.494(3) 1 d PDU B 4
O24A O 0.1189(14) 0.8839(8) 0.5032(10) 0.027(2) Uani 0.494(3) 1 d PDU B 4
C21A C 0.072(2) 0.8547(4) -0.2295(13) 0.0218(5) Uani 0.494(3) 1 d PDU B 4
H21Q H 0.1780 0.8521 -0.2231 0.026 Uiso 0.494(3) 1 calc PR B 4
C22A C 0.0264(13) 0.8233(4) -0.1305(10) 0.0159(7) Uani 0.494(3) 1 d PDU B 4
C23A C 0.1133(8) 0.7772(2) 0.0562(5) 0.0164(6) Uani 0.494(3) 1 d PDU B 4
H23C H 0.0097 0.7737 0.0603 0.020 Uiso 0.494(3) 1 calc PR B 4
C24A C 0.1823(8) 0.8183(2) 0.1463(6) 0.0155(6) Uani 0.494(3) 1 d PDU B 4
C25A C 0.1571(9) 0.8751(3) 0.3172(7) 0.0203(6) Uani 0.494(3) 1 d PDU B 4
H25D H 0.2619 0.8701 0.3387 0.024 Uiso 0.494(3) 1 calc PR B 4
C26A C 0.0793(10) 0.8561(3) 0.4138(7) 0.0178(7) Uani 0.494(3) 1 d PDU B 4
C27A C 0.0324(6) 0.9165(3) -0.2097(5) 0.0253(7) Uani 0.494(3) 1 d PDU B 4
H27C H 0.0704 0.9402 -0.2658 0.030 Uiso 0.494(3) 1 calc PR B 4
H27D H -0.0723 0.9195 -0.2252 0.030 Uiso 0.494(3) 1 calc PR B 4
C28A C 0.0823(7) 0.9424(3) -0.0937(5) 0.0257(17) Uani 0.494(3) 1 d PDU B 4
H28B H 0.0472 0.9185 -0.0355 0.031 Uiso 0.494(3) 1 calc PR B 4
C29A C 0.2442(6) 0.9468(3) -0.0671(6) 0.0362(16) Uani 0.494(3) 1 d PDU B 4
H29D H 0.2711 0.9639 0.0070 0.054 Uiso 0.494(3) 1 calc PR B 4
H29E H 0.2792 0.9704 -0.1236 0.054 Uiso 0.494(3) 1 calc PR B 4
H29F H 0.2858 0.9090 -0.0676 0.054 Uiso 0.494(3) 1 calc PR B 4
C30A C 0.0156(8) 1.0017(3) -0.0931(7) 0.0403(14) Uani 0.494(3) 1 d PDU B 4
H30D H 0.0463 1.0197 -0.0204 0.060 Uiso 0.494(3) 1 calc PR B 4
H30E H -0.0881 0.9983 -0.1061 0.060 Uiso 0.494(3) 1 calc PR B 4
H30F H 0.0460 1.0247 -0.1524 0.060 Uiso 0.494(3) 1 calc PR B 4
C31A C 0.186(2) 0.7195(5) 0.0796(10) 0.0212(12) Uani 0.494(3) 1 d PDU B 4
H31C H 0.2811 0.7216 0.0573 0.025 Uiso 0.494(3) 1 calc PR B 4
H31D H 0.1305 0.6911 0.0306 0.025 Uiso 0.494(3) 1 calc PR B 4
C32A C 0.2026(6) 0.6976(3) 0.2009(9) 0.031(2) Uani 0.494(3) 1 d PDU B 4
H32B H 0.2484 0.7280 0.2516 0.037 Uiso 0.494(3) 1 calc PR B 4
C33A C 0.0591(5) 0.6829(2) 0.2363(4) 0.0380(11) Uani 0.494(3) 1 d PDU B 4
H33D H 0.0743 0.6703 0.3145 0.057 Uiso 0.494(3) 1 calc PR B 4
H33E H 0.0135 0.6526 0.1884 0.057 Uiso 0.494(3) 1 calc PR B 4
H33F H -0.0020 0.7164 0.2288 0.057 Uiso 0.494(3) 1 calc PR B 4
C34A C 0.3001(6) 0.6460(2) 0.2127(4) 0.0463(13) Uani 0.494(3) 1 d PDU B 4
H34D H 0.3913 0.6561 0.1901 0.069 Uiso 0.494(3) 1 calc PR B 4
H34E H 0.2559 0.6154 0.1647 0.069 Uiso 0.494(3) 1 calc PR B 4
H34F H 0.3158 0.6334 0.2908 0.069 Uiso 0.494(3) 1 calc PR B 4
C35A C 0.1233(8) 0.9357(2) 0.2710(5) 0.0269(16) Uani 0.494(3) 1 d PDU B 4
H35C H 0.1621 0.9393 0.2000 0.032 Uiso 0.494(3) 1 calc PR B 4
H35D H 0.0189 0.9394 0.2526 0.032 Uiso 0.494(3) 1 calc PR B 4
C36A C 0.1788(4) 0.98552(17) 0.3464(4) 0.0390(12) Uani 0.494(3) 1 d PDU B 4
H36B H 0.1360 0.9828 0.4167 0.047 Uiso 0.494(3) 1 calc PR B 4
C37A C 0.3400(5) 0.9833(3) 0.3787(6) 0.073(2) Uani 0.494(3) 1 d PDU B 4
H37D H 0.3676 0.9466 0.4130 0.110 Uiso 0.494(3) 1 calc PR B 4
H37E H 0.3711 1.0135 0.4323 0.110 Uiso 0.494(3) 1 calc PR B 4
H37F H 0.3847 0.9882 0.3116 0.110 Uiso 0.494(3) 1 calc PR B 4
C38A C 0.1346(6) 1.04236(19) 0.2910(5) 0.0561(16) Uani 0.494(3) 1 d PDU B 4
H38D H 0.0311 1.0434 0.2701 0.084 Uiso 0.494(3) 1 calc PR B 4
H38E H 0.1793 1.0469 0.2238 0.084 Uiso 0.494(3) 1 calc PR B 4
H38F H 0.1650 1.0731 0.3437 0.084 Uiso 0.494(3) 1 calc PR B 4
N1P N 0.8287(13) 0.2259(6) 0.3575(9) 0.025(3) Uani 0.376(7) 1 d PDU C 5
C1P C 0.7701(15) 0.1913(6) 0.2756(13) 0.046(3) Uani 0.376(7) 1 d PDU C 5
H1PB H 0.8056 0.1874 0.2068 0.055 Uiso 0.376(7) 1 calc PR C 5
C2P C 0.6543(15) 0.1619(5) 0.2994(11) 0.052(3) Uani 0.376(7) 1 d PDU C 5
H2PA H 0.6072 0.1366 0.2450 0.062 Uiso 0.376(7) 1 calc PR C 5
C3P C 0.6041(16) 0.1680(5) 0.3997(11) 0.043(4) Uani 0.376(7) 1 d PDU C 5
C4P C 0.6710(7) 0.2041(2) 0.4785(6) 0.0353(17) Uani 0.376(7) 1 d PDU C 5
H4PA H 0.6382 0.2084 0.5483 0.042 Uiso 0.376(7) 1 calc PR C 5
C5P C 0.7870(7) 0.2345(3) 0.4561(6) 0.0297(15) Uani 0.376(7) 1 d PDU C 5
H5PA H 0.8350 0.2604 0.5089 0.036 Uiso 0.376(7) 1 calc PR C 5
C6P C 0.4707(14) 0.1337(5) 0.4236(9) 0.0697(15) Uani 0.376(7) 1 d PDU C 5
H6PA H 0.4368 0.1094 0.3593 0.105 Uiso 0.376(7) 1 calc PR C 5
H6PB H 0.3954 0.1601 0.4360 0.105 Uiso 0.376(7) 1 calc PR C 5
H6PC H 0.4969 0.1102 0.4904 0.105 Uiso 0.376(7) 1 calc PR C 5
N01P N 0.8252(10) 0.2364(5) 0.3476(6) 0.038(2) Uani 0.624(7) 1 d PDU C 6
C01P C 0.8068(9) 0.1850(4) 0.3009(7) 0.0468(19) Uani 0.624(7) 1 d PDU C 6
H01B H 0.8771 0.1738 0.2576 0.056 Uiso 0.624(7) 1 calc PR C 6
C02P C 0.7010(7) 0.1459(3) 0.3066(6) 0.0463(16) Uani 0.624(7) 1 d PDU C 6
H02A H 0.7010 0.1106 0.2688 0.056 Uiso 0.624(7) 1 calc PR C 6
C03P C 0.5959(10) 0.1588(4) 0.3676(6) 0.0416(19) Uani 0.624(7) 1 d PDU C 6
C04P C 0.6055(6) 0.2110(3) 0.4182(5) 0.0499(14) Uani 0.624(7) 1 d PDU C 6
H04A H 0.5355 0.2228 0.4613 0.060 Uiso 0.624(7) 1 calc PR C 6
C05P C 0.7171(6) 0.24625(19) 0.4061(4) 0.0477(14) Uani 0.624(7) 1 d PDU C 6
H05A H 0.7186 0.2817 0.4432 0.057 Uiso 0.624(7) 1 calc PR C 6
C06P C 0.4799(8) 0.1192(3) 0.3777(5) 0.0697(15) Uani 0.624(7) 1 d PDU C 6
H06A H 0.4936 0.0844 0.3368 0.105 Uiso 0.624(7) 1 calc PR C 6
H06B H 0.3891 0.1365 0.3461 0.105 Uiso 0.624(7) 1 calc PR C 6
H06C H 0.4795 0.1104 0.4568 0.105 Uiso 0.624(7) 1 calc PR C 6
N11P N 0.2841(5) 0.19202(17) 0.6068(3) 0.0383(11) Uani 0.508(4) 1 d PDU D 7
C11P C 0.1884(5) 0.1909(2) 0.5132(4) 0.0421(12) Uani 0.508(4) 1 d PDU D 7
H11B H 0.1810 0.2230 0.4654 0.051 Uiso 0.508(4) 1 calc PR D 7
C12P C 0.1002(5) 0.1456(2) 0.4829(4) 0.0419(12) Uani 0.508(4) 1 d PDU D 7
H12A H 0.0362 0.1467 0.4145 0.050 Uiso 0.508(4) 1 calc PR D 7
C13P C 0.1040(5) 0.0985(2) 0.5513(4) 0.0369(12) Uani 0.508(4) 1 d PDU D 7
C14P C 0.2046(9) 0.0996(4) 0.6462(7) 0.039(2) Uani 0.508(4) 1 d PDU D 7
H14A H 0.2147 0.0682 0.6957 0.047 Uiso 0.508(4) 1 calc PR D 7
C15P C 0.2899(10) 0.1459(3) 0.6693(7) 0.0381(19) Uani 0.508(4) 1 d PDU D 7
H15P H 0.3585 0.1449 0.7352 0.046 Uiso 0.508(4) 1 calc PR D 7
C16P C 0.0022(7) 0.0496(3) 0.5263(5) 0.0525(15) Uani 0.508(4) 1 d PDU D 7
H16R H -0.0630 0.0573 0.4570 0.079 Uiso 0.508(4) 1 calc PR D 7
H16S H -0.0521 0.0449 0.5882 0.079 Uiso 0.508(4) 1 calc PR D 7
H16T H 0.0557 0.0150 0.5175 0.079 Uiso 0.508(4) 1 calc PR D 7
N21P N 0.2138(5) 0.1732(2) 0.6453(3) 0.0399(12) Uani 0.492(4) 1 d PDU D 8
C21P C 0.0754(5) 0.1801(2) 0.6009(4) 0.0399(12) Uani 0.492(4) 1 d PDU D 8
H21P H 0.0399 0.2176 0.5907 0.048 Uiso 0.492(4) 1 calc PR D 8
C22P C -0.0167(5) 0.1362(2) 0.5697(4) 0.0414(13) Uani 0.492(4) 1 d PDU D 8
H22A H -0.1125 0.1439 0.5385 0.050 Uiso 0.492(4) 1 calc PR D 8
C23P C 0.0303(6) 0.0805(3) 0.5837(4) 0.0369(12) Uani 0.492(4) 1 d PDU D 8
C24P C 0.1702(8) 0.0734(3) 0.6319(7) 0.0390(18) Uani 0.492(4) 1 d PDU D 8
H24A H 0.2067 0.0363 0.6466 0.047 Uiso 0.492(4) 1 calc PR D 8
C25P C 0.2571(10) 0.1191(4) 0.6586(7) 0.034(2) Uani 0.492(4) 1 d PDU D 8
H25A H 0.3538 0.1122 0.6882 0.041 Uiso 0.492(4) 1 calc PR D 8
C26P C -0.0709(7) 0.0319(3) 0.5520(5) 0.0561(16) Uani 0.492(4) 1 d PDU D 8
H26A H -0.0201 -0.0040 0.5669 0.084 Uiso 0.492(4) 1 calc PR D 8
H26B H -0.1096 0.0344 0.4721 0.084 Uiso 0.492(4) 1 calc PR D 8
H26C H -0.1486 0.0339 0.5962 0.084 Uiso 0.492(4) 1 calc PR D 8
O1W O 0.1837(8) 0.2013(3) 0.2723(6) 0.0656(19) Uani 0.28 1 d PU E 9

loop_
_atom_site_aniso_label
_atom_site_aniso_U_11
_atom_site_aniso_U_22
_atom_site_aniso_U_33
_atom_site_aniso_U_23
_atom_site_aniso_U_13
_atom_site_aniso_U_12
N1 0.0230(9) 0.0215(12) 0.0157(7) -0.0001(9) 0.0059(6) 0.0012(9)
N2 0.0176(8) 0.0169(13) 0.0161(7) -0.0006(9) 0.0044(6) 0.0002(9)
N3 0.0179(7) 0.0180(13) 0.0153(7) -0.0026(9) 0.0045(5) 0.0014(10)
O1 0.024(3) 0.048(2) 0.004(6) 0.000(5) 0.007(4) 0.0057(18)
O2 0.0223(18) 0.048(4) 0.0232(18) 0.005(3) 0.0095(12) 0.006(3)
O3 0.020(2) 0.071(5) 0.0215(17) -0.004(3) 0.0068(15) 0.013(3)
O4 0.033(2) 0.060(4) 0.014(2) -0.005(3) 0.0033(16) 0.013(3)
C1 0.0171(8) 0.0180(13) 0.0169(8) 0.0009(9) 0.0033(6) 0.0009(10)
C2 0.0185(9) 0.0186(13) 0.0165(7) 0.0014(8) 0.0053(6) 0.0010(8)
C3 0.011(5) 0.0385(19) 0.007(2) -0.0018(17) -0.003(2) -0.0039(16)
C4 0.0167(8) 0.0165(13) 0.0157(7) -0.0038(10) 0.0025(6) 0.0009(10)
C5 0.027(3) 0.043(4) 0.0092(18) 0.000(2) 0.0038(16) 0.004(2)
C6 0.027(3) 0.035(4) 0.014(2) 0.000(2) 0.0052(18) 0.001(3)
C7 0.0234(19) 0.030(3) 0.025(3) -0.002(2) 0.005(2) -0.005(2)
C8 0.031(3) 0.0365(17) 0.043(4) 0.006(2) 0.005(2) 0.0056(15)
C9 0.060(5) 0.042(2) 0.034(3) 0.0042(19) 0.010(2) -0.011(3)
C10 0.048(3) 0.038(2) 0.077(5) 0.006(3) 0.008(3) 0.0036(16)
C11 0.054(5) 0.0492(18) 0.024(7) -0.0153(17) 0.020(3) -0.0259(19)
C12 0.104(3) 0.0303(19) 0.047(5) -0.013(2) 0.023(2) -0.0177(15)
C13 0.155(10) 0.020(4) 0.056(6) 0.011(4) 0.029(6) 0.009(5)
C14 0.072(5) 0.038(2) 0.089(8) -0.005(5) -0.008(5) 0.006(3)
C15 0.020(2) 0.042(3) 0.019(2) -0.001(2) -0.0011(16) 0.008(2)
C16 0.032(2) 0.036(2) 0.033(2) 0.0031(15) 0.0054(14) 0.0004(14)
C17 0.042(3) 0.048(3) 0.032(2) 0.003(2) 0.0045(18) 0.0054(19)
C18 0.049(3) 0.042(3) 0.056(3) -0.010(2) 0.006(2) -0.002(2)
N1A 0.0230(9) 0.0215(12) 0.0157(7) -0.0001(9) 0.0059(6) 0.0012(9)
N2A 0.0176(8) 0.0169(13) 0.0161(7) -0.0006(9) 0.0044(6) 0.0002(9)
N3A 0.0179(7) 0.0180(13) 0.0153(7) -0.0026(9) 0.0045(5) 0.0014(10)
O1A 0.024(3) 0.048(2) 0.004(6) 0.000(5) 0.007(4) 0.0057(18)
O2A 0.0140(18) 0.045(5) 0.0154(18) 0.004(3) 0.0051(13) 0.006(3)
O3A 0.027(3) 0.060(5) 0.025(2) -0.007(4) 0.0117(17) -0.001(4)
O4A 0.038(2) 0.062(5) 0.011(2) -0.009(3) 0.0072(16) -0.013(3)
C1A 0.0171(8) 0.0180(13) 0.0169(8) 0.0009(9) 0.0033(6) 0.0009(10)
C2A 0.0185(9) 0.0186(13) 0.0165(7) 0.0014(8) 0.0053(6) 0.0010(8)
C3A 0.011(5) 0.0385(19) 0.007(2) -0.0018(17) -0.003(2) -0.0039(16)
C4A 0.0167(8) 0.0165(13) 0.0157(7) -0.0038(10) 0.0025(6) 0.0009(10)
C5A 0.015(2) 0.034(4) 0.0094(19) -0.006(2) 0.0026(15) -0.0031(19)
C6A 0.029(3) 0.042(5) 0.020(3) -0.007(3) 0.013(2) -0.010(3)
C7A 0.0234(19) 0.030(3) 0.025(3) -0.002(2) 0.005(2) -0.005(2)
C8A 0.031(3) 0.0365(17) 0.043(4) 0.006(2) 0.005(2) 0.0056(15)
C9A 0.060(5) 0.042(2) 0.034(3) 0.0042(19) 0.010(2) -0.011(3)
C10A 0.048(3) 0.038(2) 0.077(5) 0.006(3) 0.008(3) 0.0036(16)
C11A 0.054(5) 0.0492(18) 0.024(7) -0.0153(17) 0.020(3) -0.0259(19)
C12A 0.104(3) 0.0303(19) 0.047(5) -0.013(2) 0.023(2) -0.0177(15)
C13A 0.052(4) 0.028(6) 0.037(5) 0.010(3) 0.010(3) -0.002(3)
C14A 0.072(5) 0.038(2) 0.089(8) -0.005(5) -0.008(5) 0.006(3)
C15A 0.009(2) 0.034(3) 0.018(2) 0.0084(18) 0.0020(15) -0.0004(17)
C16A 0.032(2) 0.036(2) 0.033(2) 0.0031(15) 0.0054(14) 0.0004(14)
C17A 0.023(2) 0.046(3) 0.030(2) 0.017(2) -0.0031(18) -0.0051(19)
C18A 0.035(3) 0.025(3) 0.094(5) 0.002(3) 0.024(3) -0.001(2)
N21 0.0243(9) 0.008(5) 0.0138(12) -0.001(4) 0.0075(8) 0.002(4)
N22 0.0170(8) 0.042(5) 0.0127(14) -0.005(2) 0.0059(9) 0.0005(16)
N23 0.0193(19) 0.0460(11) 0.0155(16) -0.0073(11) 0.0070(9) -0.0063(14)
O21 0.015(3) 0.033(6) 0.011(4) -0.005(3) 0.007(2) 0.001(3)
O22 0.015(3) 0.037(8) 0.013(4) -0.014(4) 0.000(3) -0.015(3)
O23 0.026(2) 0.038(5) 0.007(3) -0.008(3) 0.000(2) -0.009(2)
O24 0.077(7) 0.032(4) 0.017(3) -0.006(2) 0.020(3) 0.002(3)
C21 0.0214(10) 0.0257(8) 0.0195(9) -0.0004(6) 0.0073(6) -0.0015(6)
C22 0.0161(8) 0.0164(13) 0.0154(7) -0.0030(10) 0.0033(6) 0.0010(10)
C23 0.0166(7) 0.0184(13) 0.0147(7) -0.0042(9) 0.0039(6) 0.0011(10)
C24 0.0179(8) 0.0155(13) 0.0135(7) -0.0002(10) 0.0034(6) -0.0002(10)
C25 0.0216(11) 0.0233(11) 0.0164(8) -0.0005(8) 0.0044(7) -0.0012(8)
C26 0.0198(8) 0.0186(13) 0.0154(8) 0.0004(9) 0.0039(6) 0.0015(10)
C27 0.0253(12) 0.0268(9) 0.0245(11) -0.0009(8) 0.0059(9) -0.0004(8)
C28 0.035(3) 0.026(3) 0.016(3) 0.011(3) 0.009(2) 0.003(2)
C29 0.044(3) 0.032(4) 0.020(3) -0.007(3) 0.005(3) -0.005(2)
C30 0.044(4) 0.0357(18) 0.043(5) -0.003(3) 0.013(3) 0.010(3)
C31 0.0247(11) 0.021(4) 0.0191(18) 0.0043(19) 0.0076(15) -0.001(3)
C32 0.026(3) 0.025(4) 0.024(4) 0.009(2) 0.002(2) 0.006(2)
C33 0.049(3) 0.037(3) 0.046(3) 0.016(2) 0.015(2) 0.011(2)
C34 0.045(3) 0.054(3) 0.027(2) 0.011(2) -0.004(2) 0.001(2)
C35 0.032(3) 0.024(3) 0.021(3) -0.009(2) 0.009(2) 0.005(2)
C36 0.045(3) 0.029(2) 0.023(2) -0.0016(17) 0.0097(18) -0.0100(18)
C37 0.048(3) 0.047(3) 0.038(3) -0.006(2) 0.021(2) -0.021(2)
C38 0.068(4) 0.034(3) 0.042(3) 0.011(2) 0.010(2) -0.008(2)
N21A 0.0243(9) 0.008(5) 0.0138(12) -0.001(4) 0.0075(8) 0.002(4)
N22A 0.0170(8) 0.042(5) 0.0127(14) -0.005(2) 0.0059(9) 0.0005(16)
N23A 0.0193(19) 0.0460(11) 0.0155(16) -0.0073(11) 0.0070(9) -0.0063(14)
O21A 0.015(3) 0.033(6) 0.011(4) -0.005(3) 0.007(2) 0.001(3)
O22A 0.015(3) 0.037(8) 0.013(4) -0.014(4) 0.000(3) -0.015(3)
O23A 0.045(4) 0.035(5) 0.013(3) -0.008(3) 0.013(2) -0.020(3)
O24A 0.030(3) 0.041(6) 0.014(3) -0.011(3) 0.010(2) -0.014(4)
C21A 0.0214(10) 0.0257(8) 0.0195(9) -0.0004(6) 0.0073(6) -0.0015(6)
C22A 0.0161(8) 0.0164(13) 0.0154(7) -0.0030(10) 0.0033(6) 0.0010(10)
C23A 0.0166(7) 0.0184(13) 0.0147(7) -0.0042(9) 0.0039(6) 0.0011(10)
C24A 0.0179(8) 0.0155(13) 0.0135(7) -0.0002(10) 0.0034(6) -0.0002(10)
C25A 0.0216(11) 0.0233(11) 0.0164(8) -0.0005(8) 0.0044(7) -0.0012(8)
C26A 0.0198(8) 0.0186(13) 0.0154(8) 0.0004(9) 0.0039(6) 0.0015(10)
C27A 0.0253(12) 0.0268(9) 0.0245(11) -0.0009(8) 0.0059(9) -0.0004(8)
C28A 0.040(3) 0.019(3) 0.020(4) 0.001(3) 0.010(3) 0.005(2)
C29A 0.039(3) 0.039(4) 0.032(4) -0.007(3) 0.007(3) -0.010(3)
C30A 0.044(4) 0.0357(18) 0.043(5) -0.003(3) 0.013(3) 0.010(3)
C31A 0.0247(11) 0.021(4) 0.0191(18) 0.0043(19) 0.0076(15) -0.001(3)
C32A 0.036(4) 0.037(4) 0.021(4) 0.012(3) 0.010(3) 0.008(3)
C33A 0.043(3) 0.039(3) 0.035(2) 0.013(2) 0.014(2) 0.002(2)
C34A 0.049(3) 0.050(3) 0.041(3) 0.011(2) 0.010(2) 0.015(2)
C35A 0.026(3) 0.037(4) 0.017(3) -0.010(2) 0.000(2) 0.000(2)
C36A 0.045(3) 0.044(3) 0.029(2) -0.003(2) 0.008(2) -0.009(2)
C37A 0.058(4) 0.052(4) 0.098(5) -0.002(4) -0.030(4) -0.017(3)
C38A 0.058(4) 0.035(3) 0.072(4) -0.002(3) 0.000(3) -0.006(2)
N1P 0.022(4) 0.022(6) 0.031(5) 0.009(4) 0.002(3) -0.004(3)
C1P 0.067(8) 0.049(6) 0.015(5) -0.001(4) -0.017(4) -0.009(5)
C2P 0.069(9) 0.043(7) 0.035(5) -0.006(5) -0.018(6) 0.002(5)
C3P 0.050(5) 0.029(8) 0.046(8) 0.000(6) -0.007(5) -0.020(4)
C4P 0.031(4) 0.045(4) 0.025(4) 0.009(3) -0.010(3) 0.000(3)
C5P 0.021(3) 0.036(4) 0.028(3) 0.011(3) -0.009(3) 0.001(2)
C6P 0.082(3) 0.076(4) 0.055(4) -0.007(3) 0.021(3) -0.033(3)
N01P 0.058(4) 0.026(4) 0.030(3) 0.010(2) 0.005(2) 0.002(2)
C01P 0.054(4) 0.059(4) 0.028(5) -0.009(3) 0.008(3) -0.014(3)
C02P 0.052(4) 0.038(4) 0.049(3) -0.010(3) 0.007(3) -0.007(3)
C03P 0.052(4) 0.038(4) 0.033(4) -0.002(3) -0.003(3) -0.010(3)
C04P 0.055(3) 0.050(4) 0.048(3) -0.006(3) 0.019(3) -0.005(2)
C05P 0.063(4) 0.032(2) 0.052(3) -0.012(2) 0.022(3) -0.013(2)
C06P 0.082(3) 0.076(4) 0.055(4) -0.007(3) 0.021(3) -0.033(3)
N11P 0.045(3) 0.034(2) 0.035(2) -0.0028(18) 0.003(2) 0.0054(19)
C11P 0.055(3) 0.032(3) 0.035(3) 0.005(2) -0.005(2) 0.010(2)
C12P 0.048(3) 0.040(3) 0.034(3) -0.001(2) -0.003(2) 0.009(2)
C13P 0.036(3) 0.040(3) 0.037(3) -0.011(2) 0.016(2) 0.003(2)
C14P 0.046(7) 0.031(7) 0.044(5) 0.002(5) 0.015(5) -0.004(4)
C15P 0.057(5) 0.027(5) 0.029(3) -0.006(4) 0.004(3) 0.005(3)
C16P 0.054(4) 0.050(4) 0.059(4) -0.014(3) 0.024(3) -0.008(3)
N21P 0.047(3) 0.043(3) 0.031(2) 0.005(2) 0.009(2) 0.014(2)
C21P 0.037(3) 0.045(3) 0.038(3) 0.007(2) 0.006(2) 0.014(2)
C22P 0.035(3) 0.056(3) 0.034(3) 0.006(2) 0.0065(19) 0.014(2)
C23P 0.039(3) 0.044(3) 0.030(3) 0.000(2) 0.011(2) 0.008(2)
C24P 0.037(4) 0.041(5) 0.039(3) 0.008(4) 0.006(3) 0.007(3)
C25P 0.037(6) 0.033(9) 0.033(4) 0.004(6) 0.003(4) 0.009(4)
C26P 0.048(4) 0.067(4) 0.056(4) 0.001(3) 0.016(3) -0.005(3)
O1W 0.071(5) 0.052(4) 0.077(5) 0.012(4) 0.022(4) 0.009(3)

loop_
_atom_type_symbol
_atom_type_description
_atom_type_scat_dispersion_real
_atom_type_scat_dispersion_imag
_atom_type_scat_source
C C 0.0033 0.0016 'International Tables Vol C Tables 4.2.6.8 and 6.1.1.4'
H H 0.0000 0.0000 'International Tables Vol C Tables 4.2.6.8 and 6.1.1.4'
N N 0.0061 0.0033 'International Tables Vol C Tables 4.2.6.8 and 6.1.1.4'
O O 0.0106 0.0060 'International Tables Vol C Tables 4.2.6.8 and 6.1.1.4'

loop_
_geom_angle_atom_site_label_1
_geom_angle_atom_site_label_2
_geom_angle_atom_site_label_3
_geom_angle
_geom_angle_site_symmetry_1
_geom_angle_site_symmetry_3
_geom_angle_publ_flag
C2 N2 C3 115.5(8) . . ?
C4 N3 C5 131.7(4) . . ?
N1 C1 C7 109.0(4) . . ?
N1 C1 C2 108.2(4) . . ?
C7 C1 C2 110.0(6) . . ?
O1 C2 N2 120.2(13) . . ?
O1 C2 C1 124.8(13) . . ?
N2 C2 C1 114.8(6) . . ?
N2 C3 C4 103.3(7) . . ?
N2 C3 C11 118(2) . . ?
C4 C3 C11 94.5(9) . . ?
O2 C4 N3 119.4(5) . . ?
O2 C4 C3 119.0(8) . . ?
N3 C4 C3 120.0(8) . . ?
N3 C5 C6 107.7(4) . . ?
N3 C5 C15 108.6(3) . . ?
C6 C5 C15 111.6(4) . . ?
O4 C6 O3 124.7(6) . . ?
O4 C6 C5 116.8(5) . . ?
O3 C6 C5 118.5(6) . . ?
C1 C7 C8 115.2(5) . . ?
C9 C8 C7 113.2(5) . . ?
C9 C8 C10 108.9(4) . . ?
C7 C8 C10 106.0(5) . . ?
C12 C11 C3 106.7(11) . . ?
C11 C12 C14 126(2) . . ?
C11 C12 C13 101.0(11) . . ?
C14 C12 C13 118.8(10) . . ?
C16 C15 C5 117.6(3) . . ?
C15 C16 C17 112.2(3) . . ?
C15 C16 C18 107.6(3) . . ?
C17 C16 C18 111.4(3) . . ?
C2A N2A C3A 127.1(11) . . ?
C4A N3A C5A 112.9(5) . . ?
N1A C1A C2A 106.3(5) . . ?
N1A C1A C7A 108.2(5) . . ?
C2A C1A C7A 113.2(7) . . ?
O1A C2A N2A 130.5(18) . . ?
O1A C2A C1A 114.3(17) . . ?
N2A C2A C1A 115.0(7) . . ?
N2A C3A C4A 113.2(9) . . ?
N2A C3A C11A 102(2) . . ?
C4A C3A C11A 125.3(11) . . ?
O2A C4A N3A 129.0(7) . . ?
O2A C4A C3A 122.1(10) . . ?
N3A C4A C3A 103.7(8) . . ?
N3A C5A C15A 114.6(4) . . ?
N3A C5A C6A 106.7(5) . . ?
C15A C5A C6A 114.4(4) . . ?
O3A C6A O4A 126.0(7) . . ?
O3A C6A C5A 118.4(8) . . ?
O4A C6A C5A 115.7(7) . . ?
C1A C7A C8A 119.8(6) . . ?
C9A C8A C10A 108.8(5) . . ?
C9A C8A C7A 112.7(7) . . ?
C10A C8A C7A 110.0(6) . . ?
C12A C11A C3A 124.7(14) . . ?
C11A C12A C14A 96(3) . . ?
C11A C12A C13A 118.1(13) . . ?
C14A C12A C13A 101.2(11) . . ?
C16A C15A C5A 117.1(4) . . ?
C18A C16A C17A 110.8(5) . . ?
C18A C16A C15A 109.3(5) . . ?
C17A C16A C15A 113.5(4) . . ?
C22 N22 C23 123.6(14) . . ?
C24 N23 C25 119.5(14) . . ?
N21 C21 C22 112.2(14) . . ?
N21 C21 C27 96.8(11) . . ?
C22 C21 C27 115.5(8) . . ?
O21 C22 N22 129.5(16) . . ?
O21 C22 C21 118.1(16) . . ?
N22 C22 C21 111.3(12) . . ?
N22 C23 C24 107.6(13) . . ?
N22 C23 C31 105.1(13) . . ?
C24 C23 C31 112.8(9) . . ?
O22 C24 N23 127.3(13) . . ?
O22 C24 C23 121.8(11) . . ?
N23 C24 C23 110.1(8) . . ?
N23 C25 C35 121.1(17) . . ?
N23 C25 C26 108.9(12) . . ?
C35 C25 C26 103.1(5) . . ?
O24 C26 O23 120.0(11) . . ?
O24 C26 C25 121.1(10) . . ?
O23 C26 C25 118.7(9) . . ?
C28 C27 C21 113.4(8) . . ?
C29 C28 C27 113.5(5) . . ?
C29 C28 C30 112.7(6) . . ?
C27 C28 C30 109.2(5) . . ?
C23 C31 C32 113.6(7) . . ?
C33 C32 C34 109.3(5) . . ?
C33 C32 C31 110.3(6) . . ?
C34 C32 C31 112.6(9) . . ?
C36 C35 C25 114.5(4) . . ?
C35 C36 C37 111.0(4) . . ?
C35 C36 C38 108.3(4) . . ?
C37 C36 C38 110.7(4) . . ?
C22A N22A C23A 124.6(14) . . ?
C24A N23A C25A 127.5(15) . . ?
C22A C21A C27A 103.3(7) . . ?
C22A C21A N21A 107.0(13) . . ?
C27A C21A N21A 120.6(12) . . ?
O21A C22A N22A 121.0(15) . . ?
O21A C22A C21A 123.1(16) . . ?
N22A C22A C21A 115.6(11) . . ?
N22A C23A C24A 105.4(12) . . ?
N22A C23A C31A 114.7(13) . . ?
C24A C23A C31A 107.6(8) . . ?
O22A C24A N23A 121.1(14) . . ?
O22A C24A C23A 117.6(12) . . ?
N23A C24A C23A 120.5(9) . . ?
N23A C25A C26A 108.7(12) . . ?
N23A C25A C35A 100.4(18) . . ?
C26A C25A C35A 116.3(6) . . ?
O23A C26A O24A 130.8(10) . . ?
O23A C26A C25A 116.9(9) . . ?
O24A C26A C25A 112.2(9) . . ?
C28A C27A C21A 118.2(8) . . ?
C29A C28A C27A 112.2(5) . . ?
C29A C28A C30A 109.9(6) . . ?
C27A C28A C30A 107.3(5) . . ?
C23A C31A C32A 116.9(7) . . ?
C34A C32A C33A 110.4(5) . . ?
C34A C32A C31A 109.3(6) . . ?
C33A C32A C31A 112.0(8) . . ?
C36A C35A C25A 117.5(6) . . ?
C37A C36A C38A 109.9(4) . . ?
C37A C36A C35A 111.5(5) . . ?
C38A C36A C35A 111.6(4) . . ?
C5P N1P C1P 127.5(15) . . ?
N1P C1P C2P 114.3(16) . . ?
C1P C2P C3P 122.2(14) . . ?
C4P C3P C2P 119.4(15) . . ?
C4P C3P C6P 120.0(12) . . ?
C2P C3P C6P 120.6(11) . . ?
C3P C4P C5P 119.5(10) . . ?
N1P C5P C4P 117.2(9) . . ?
C01P N01P C05P 108.4(10) . . ?
N01P C01P C02P 129.6(10) . . ?
C03P C02P C01P 118.7(9) . . ?
C02P C03P C04P 115.9(9) . . ?
C02P C03P C06P 121.8(8) . . ?
C04P C03P C06P 122.4(8) . . ?
C03P C04P C05P 119.7(6) . . ?
N01P C05P C04P 127.8(6) . . ?
C15P N11P C11P 115.4(5) . . ?
N11P C11P C12P 123.2(4) . . ?
C11P C12P C13P 120.6(4) . . ?
C14P C13P C12P 115.6(6) . . ?
C14P C13P C16P 121.6(6) . . ?
C12P C13P C16P 122.7(5) . . ?
C15P C14P C13P 120.1(9) . . ?
N11P C15P C14P 124.9(9) . . ?
C25P N21P C21P 115.0(6) . . ?
N21P C21P C22P 124.2(5) . . ?
C21P C22P C23P 120.0(5) . . ?
C24P C23P C22P 116.0(6) . . ?
C24P C23P C26P 123.6(6) . . ?
C22P C23P C26P 120.4(5) . . ?
C25P C24P C23P 120.9(8) . . ?
N21P C25P C24P 123.9(8) . . ?

loop_
_geom_bond_atom_site_label_1
_geom_bond_atom_site_label_2
_geom_bond_distance
_geom_bond_site_symmetry_2
_geom_bond_publ_flag
N1 C1 1.466(6) . ?
N2 C2 1.334(8) . ?
N2 C3 1.473(10) . ?
N3 C4 1.437(6) . ?
N3 C5 1.457(6) . ?
O1 C2 1.33(3) . ?
O2 C4 1.249(9) . ?
O3 C6 1.241(10) . ?
O4 C6 1.236(9) . ?
C1 C7 1.527(4) . ?
C1 C2 1.528(4) . ?
C3 C4 1.525(4) . ?
C3 C11 1.545(5) . ?
C5 C6 1.543(4) . ?
C5 C15 1.551(4) . ?
C7 C8 1.540(4) . ?
C8 C9 1.537(4) . ?
C8 C10 1.542(4) . ?
C11 C12 1.538(5) . ?
C12 C14 1.542(5) . ?
C12 C13 1.551(5) . ?
C15 C16 1.525(4) . ?
C16 C17 1.526(4) . ?
C16 C18 1.532(4) . ?
N1A C1A 1.504(7) . ?
N2A C2A 1.346(9) . ?
N2A C3A 1.483(11) . ?
N3A C4A 1.317(7) . ?
N3A C5A 1.470(7) . ?
O1A C2A 1.11(4) . ?
O2A C4A 1.207(11) . ?
O3A C6A 1.266(13) . ?
O4A C6A 1.268(12) . ?
C1A C2A 1.531(4) . ?
C1A C7A 1.535(5) . ?
C3A C4A 1.534(5) . ?
C3A C11A 1.545(5) . ?
C5A C15A 1.540(4) . ?
C5A C6A 1.543(4) . ?
C7A C8A 1.544(5) . ?
C8A C9A 1.537(4) . ?
C8A C10A 1.544(5) . ?
C11A C12A 1.539(5) . ?
C12A C14A 1.540(5) . ?
C12A C13A 1.549(5) . ?
C15A C16A 1.535(5) . ?
C16A C18A 1.530(5) . ?
C16A C17A 1.531(4) . ?
N21 C21 1.42(3) . ?
N22 C22 1.341(11) . ?
N22 C23 1.420(10) . ?
N23 C24 1.351(12) . ?
N23 C25 1.467(11) . ?
O21 C22 1.18(3) . ?
O22 C24 1.26(2) . ?
O23 C26 1.246(10) . ?
O24 C26 1.242(10) . ?
C21 C22 1.536(4) . ?
C21 C27 1.543(5) . ?
C23 C24 1.530(4) . ?
C23 C31 1.536(4) . ?
C25 C35 1.534(4) . ?
C25 C26 1.537(4) . ?
C27 C28 1.534(4) . ?
C28 C29 1.533(5) . ?
C28 C30 1.538(5) . ?
C31 C32 1.541(5) . ?
C32 C33 1.528(5) . ?
C32 C34 1.535(5) . ?
C35 C36 1.521(4) . ?
C36 C37 1.527(4) . ?
C36 C38 1.532(4) . ?
N21A C21A 1.56(3) . ?
N22A C22A 1.351(11) . ?
N22A C23A 1.503(10) . ?
N23A C24A 1.346(11) . ?
N23A C25A 1.448(11) . ?
O21A C22A 1.29(3) . ?
O22A C24A 1.20(2) . ?
O23A C26A 1.246(10) . ?
O24A C26A 1.272(9) . ?
C21A C22A 1.529(4) . ?
C21A C27A 1.538(5) . ?
C23A C24A 1.531(4) . ?
C23A C31A 1.535(4) . ?
C25A C26A 1.543(4) . ?
C25A C35A 1.552(4) . ?
C27A C28A 1.537(4) . ?
C28A C29A 1.531(5) . ?
C28A C30A 1.539(5) . ?
C31A C32A 1.540(5) . ?
C32A C34A 1.527(5) . ?
C32A C33A 1.535(5) . ?
C35A C36A 1.533(4) . ?
C36A C37A 1.527(4) . ?
C36A C38A 1.531(4) . ?
N1P C5P 1.329(11) . ?
N1P C1P 1.338(12) . ?
C1P C2P 1.372(13) . ?
C2P C3P 1.378(12) . ?
C3P C4P 1.363(12) . ?
C3P C6P 1.57(2) . ?
C4P C5P 1.379(7) . ?
N01P C01P 1.340(8) . ?
N01P C05P 1.358(9) . ?
C01P C02P 1.378(8) . ?
C02P C03P 1.369(9) . ?
C03P C04P 1.374(8) . ?
C03P C06P 1.468(14) . ?
C04P C05P 1.376(6) . ?
N11P C15P 1.322(9) . ?
N11P C11P 1.340(5) . ?
C11P C12P 1.376(7) . ?
C12P C13P 1.383(7) . ?
C13P C14P 1.377(10) . ?
C13P C16P 1.509(8) . ?
C14P C15P 1.367(9) . ?
N21P C25P 1.347(9) . ?
N21P C21P 1.355(6) . ?
C21P C22P 1.373(7) . ?
C22P C23P 1.394(7) . ?
C23P C24P 1.380(9) . ?
C23P C26P 1.511(9) . ?
C24P C25P 1.369(10) . ?

loop_
_geom_torsion_atom_site_label_1
_geom_torsion_atom_site_label_2
_geom_torsion_atom_site_label_3
_geom_torsion_atom_site_label_4
_geom_torsion
_geom_torsion_site_symmetry_1
_geom_torsion_site_symmetry_2
_geom_torsion_site_symmetry_3
_geom_torsion_site_symmetry_4
_geom_torsion_publ_flag
N1 C1 C2 N2 133.0(6) . . . . ?
N2 C3 C4 N3 123.5(9) . . . . ?
N3 C5 C6 O3 -30.8(7) . . . . ?
N3 C5 C6 O4 149.9(5) . . . . ?
C2 N2 C3 C4 -140.5(9) . . . . ?
C4 N3 C5 C6 -133.2(5) . . . . ?
C1 C2 N2 C3 172.8(8) . . . . ?
C3 C4 N3 C5 -174.9(7) . . . . ?
N1A C1A C2A N2A 130.4(8) . . . . ?
N2A C3A C4A N3A 155.6(14) . . . . ?
N3A C5A C6A O3A -12.6(7) . . . . ?
N3A C5A C6A O4A 168.8(6) . . . . ?
C2A N2A C3A C4A -115.9(14) . . . . ?
C4A N3A C5A C6A -170.4(5) . . . . ?
C1A C2A N2A C3A 162.8(9) . . . . ?
C3A C4A N3A C5A 159.1(10) . . . . ?
N21 C21 C22 N22 145.9(19) . . . . ?
N22 C23 C24 N23 134(2) . . . . ?
N23 C25 C26 O23 -9.4(18) . . . . ?
N23 C25 C26 O24 175.8(19) . . . . ?
C22 N22 C23 C24 -129(2) . . . . ?
C24 N23 C25 C26 -150(3) . . . . ?
C21 C22 N22 C23 164(2) . . . . ?
C23 C24 N23 C25 -178(2) . . . . ?
N21A C21A C22A N22A 122(2) . . . . ?
N22A C23A C24A N23A 121(2) . . . . ?
N23A C25A C26A O23A 3(2) . . . . ?
N23A C25A C26A O24A -179.7(19) . . . . ?
C22A N22A C23A C24A -113(3) . . . . ?
C24A N23A C25A C26A -137(3) . . . . ?
C21A C22A N22A C23A 173(2) . . . . ?
C23A C24A N23A C25A 171(2) . . . . ?
